data_4034083
loop_
_publ_author_name
'Liu, Jianming'
'Zhang, Yanyan'
'Yue, Yuanyuan'
'Wang, Zhixian'
'Shao, Huibin'
'Zhuo, Kelei'
'Lv, Qingzhang'
'Zhang, Zhiguo'

_publ_section_title
;
 Metal-Free Dehydrogenative Double C-H Sulfuration To Access
 Thieno[2,3-<i>b</i>]indoles Using Elemental Sulfur.
;
_journal_issue 20
_journal_name_full 'The Journal of organic chemistry'
_journal_page_first 12946
_journal_page_last 12959
_journal_paper_doi 10.1021/acs.joc.9b01586
_journal_volume 84
_journal_year 2019
_chemical_formula_sum 'C21 H13 N O S2'
_chemical_formula_weight 359.44
_space_group_IT_number 14
_space_group_name_Hall '-P 2ybc'
_space_group_name_H-M_alt 'P 1 21/c 1'
_symmetry_cell_setting monoclinic
_symmetry_space_group_name_H-M 'P 1 21/c 1'
_atom_sites_solution_hydrogens geom
_atom_sites_solution_primary direct
_atom_sites_solution_secondary difmap
_audit_creation_method SHELXL-97
_cell_angle_alpha 90.00
_cell_angle_beta 104.724(5)
_cell_angle_gamma 90.00
_cell_formula_units_Z 4
_cell_length_a 11.8934(6)
_cell_length_b 14.5713(6)
_cell_length_c 10.7128(6)
_cell_measurement_reflns_used 3521
_cell_measurement_temperature 293(2)
_cell_measurement_theta_max 27.5570
_cell_measurement_theta_min 4.1270
_cell_volume 1795.59(16)
_computing_cell_refinement 'CrysAlisPro 1.171.39.46e (Rigaku OD, 2018)'
_computing_data_collection 'CrysAlisPro 1.171.39.46e (Rigaku OD, 2018)'
_computing_data_reduction 'CrysAlisPro 1.171.39.46e (Rigaku OD, 2018)'
_computing_molecular_graphics 'Olex2 (Dolomanov et al., 2009)'
_computing_publication_material 'Olex2 (Dolomanov et al., 2009)'
_computing_structure_refinement 'SHELXL-97 (Sheldrick, 1997)'
_computing_structure_solution 'SHELXS-97 (Sheldrick, 1990)'
_diffrn_ambient_temperature 293(2)
_diffrn_measured_fraction_theta_full 0.998
_diffrn_measured_fraction_theta_max 0.879
_diffrn_measurement_device_type 'SuperNova, Dual, Cu at home/near, EosS2'
_diffrn_measurement_method '\w scans'
_diffrn_radiation_monochromator graphite
_diffrn_radiation_source 'fine-focus sealed tube'
_diffrn_radiation_type MoK\a
_diffrn_radiation_wavelength 0.71073
_diffrn_reflns_av_R_equivalents 0.0374
_diffrn_reflns_av_sigmaI/netI 0.0471
_diffrn_reflns_limit_h_max 14
_diffrn_reflns_limit_h_min -15
_diffrn_reflns_limit_k_max 19
_diffrn_reflns_limit_k_min -19
_diffrn_reflns_limit_l_max 11
_diffrn_reflns_limit_l_min -14
_diffrn_reflns_number 11691
_diffrn_reflns_theta_full 26.00
_diffrn_reflns_theta_max 28.93
_diffrn_reflns_theta_min 3.42
_diffrn_standards_decay_% 0
_diffrn_standards_interval_count 0
_diffrn_standards_interval_time 0
_diffrn_standards_number 0
_exptl_absorpt_coefficient_mu 0.304
_exptl_absorpt_correction_T_max 0.9333
_exptl_absorpt_correction_T_min 0.8752
_exptl_absorpt_correction_type multi-scan
_exptl_absorpt_process_details sadabs
_exptl_crystal_colour colorless
_exptl_crystal_density_diffrn 1.330
_exptl_crystal_density_method 'not measured'
_exptl_crystal_description block
_exptl_crystal_F_000 744
_exptl_crystal_size_max 0.45
_exptl_crystal_size_mid 0.29
_exptl_crystal_size_min 0.23
_refine_diff_density_max 0.791
_refine_diff_density_min -0.609
_refine_diff_density_rms 0.069
_refine_ls_extinction_method none
_refine_ls_goodness_of_fit_ref 1.028
_refine_ls_hydrogen_treatment constr
_refine_ls_matrix_type full
_refine_ls_number_parameters 226
_refine_ls_number_reflns 4173
_refine_ls_number_restraints 0
_refine_ls_restrained_S_all 1.028
_refine_ls_R_factor_all 0.0942
_refine_ls_R_factor_gt 0.0664
_refine_ls_shift/su_max 0.000
_refine_ls_shift/su_mean 0.000
_refine_ls_structure_factor_coef Fsqd
_refine_ls_weighting_details 'calc w=1/[\s^2^(Fo^2^)+(0.1197P)^2^+0.8003P] where P=(Fo^2^+2Fc^2^)/3'
_refine_ls_weighting_scheme calc
_refine_ls_wR_factor_gt 0.1963
_refine_ls_wR_factor_ref 0.2197
_reflns_number_gt 2890
_reflns_number_total 4173
_reflns_threshold_expression I>2sigma(I)
_cod_data_source_file jo9b01586_si_004.cif
_cod_data_source_block zyy-20180919
_cod_original_cell_volume 1795.59(15)
_cod_database_code 4034083

loop_
_symmetry_equiv_pos_as_xyz
'x, y, z'
'-x, y+1/2, -z+1/2'
'-x, -y, -z'
'x, -y-1/2, z-1/2'

loop_
_atom_site_label
_atom_site_type_symbol
_atom_site_fract_x
_atom_site_fract_y
_atom_site_fract_z
_atom_site_U_iso_or_equiv
_atom_site_adp_type
_atom_site_occupancy
_atom_site_symmetry_multiplicity
_atom_site_calc_flag
_atom_site_refinement_flags
S1 S 0.03612(7) 0.23269(5) 0.71679(8) 0.0467(3) Uani 1 1 d .
S2 S 0.16233(11) 0.58517(7) 0.68302(12) 0.0774(4) Uani 1 1 d .
O1 O 0.0695(2) 0.42149(15) 0.7881(2) 0.0522(6) Uani 1 1 d .
C19 C 0.1558(2) 0.47410(17) 0.4886(2) 0.0298(5) Uani 1 1 d .
H19A H 0.1488 0.4226 0.4360 0.036 Uiso 1 1 calc R
N1 N 0.0798(2) 0.05006(17) 0.6519(3) 0.0447(6) Uani 1 1 d .
H1A H 0.0244 0.0212 0.6733 0.054 Uiso 1 1 calc R
C9 C 0.2185(2) 0.26210(18) 0.6242(3) 0.0342(6) Uani 1 1 d .
C8 C 0.1962(2) 0.16537(19) 0.6153(3) 0.0355(6) Uani 1 1 d .
C17 C 0.1185(2) 0.40304(19) 0.7026(3) 0.0395(6) Uani 1 1 d .
C10 C 0.3197(2) 0.30376(18) 0.5901(3) 0.0354(6) Uani 1 1 d .
C16 C 0.1368(2) 0.30703(19) 0.6743(3) 0.0379(6) Uani 1 1 d .
C7 C 0.0986(2) 0.14207(19) 0.6594(3) 0.0398(6) Uani 1 1 d .
C18 C 0.1500(2) 0.4769(2) 0.6242(3) 0.0429(7) Uani 1 1 d .
C1 C 0.1665(3) 0.0111(2) 0.6033(3) 0.0419(7) Uani 1 1 d .
C6 C 0.2417(2) 0.08071(19) 0.5810(3) 0.0380(6) Uani 1 1 d .
C15 C 0.3975(3) 0.3597(2) 0.6766(3) 0.0474(7) Uani 1 1 d .
H15A H 0.3855 0.3715 0.7575 0.057 Uiso 1 1 calc R
C11 C 0.3397(3) 0.2869(2) 0.4704(3) 0.0462(7) Uani 1 1 d .
H11A H 0.2891 0.2492 0.4119 0.055 Uiso 1 1 calc R
C5 C 0.3350(3) 0.0551(2) 0.5314(3) 0.0484(8) Uani 1 1 d .
H5A H 0.3861 0.0991 0.5150 0.058 Uiso 1 1 calc R
C2 C 0.1821(3) -0.0807(2) 0.5790(3) 0.0529(8) Uani 1 1 d .
H2A H 0.1316 -0.1254 0.5949 0.063 Uiso 1 1 calc R
C4 C 0.3503(3) -0.0358(2) 0.5071(4) 0.0618(10) Uani 1 1 d .
H4A H 0.4124 -0.0529 0.4742 0.074 Uiso 1 1 calc R
C14 C 0.4913(3) 0.3973(3) 0.6437(4) 0.0663(10) Uani 1 1 d .
H14A H 0.5432 0.4340 0.7025 0.080 Uiso 1 1 calc R
C20 C 0.1741(3) 0.5660(3) 0.4545(4) 0.0660(10) Uani 1 1 d .
H20A H 0.1811 0.5817 0.3727 0.079 Uiso 1 1 calc R
C3 C 0.2747(3) -0.1034(2) 0.5308(4) 0.0617(9) Uani 1 1 d .
H3A H 0.2874 -0.1646 0.5135 0.074 Uiso 1 1 calc R
C12 C 0.4341(3) 0.3255(3) 0.4368(4) 0.0630(10) Uani 1 1 d .
H12A H 0.4466 0.3138 0.3560 0.076 Uiso 1 1 calc R
C21 C 0.1805(4) 0.6282(3) 0.5470(5) 0.0783(13) Uani 1 1 d .
H21A H 0.1940 0.6902 0.5360 0.094 Uiso 1 1 calc R
C13 C 0.5089(3) 0.3806(3) 0.5220(4) 0.0714(11) Uani 1 1 d .
H13A H 0.5718 0.4072 0.4988 0.086 Uiso 1 1 calc R

loop_
_atom_site_aniso_label
_atom_site_aniso_U_11
_atom_site_aniso_U_22
_atom_site_aniso_U_33
_atom_site_aniso_U_23
_atom_site_aniso_U_13
_atom_site_aniso_U_12
S1 0.0434(4) 0.0385(4) 0.0679(6) 0.0049(4) 0.0319(4) 0.0029(3)
S2 0.0979(8) 0.0478(6) 0.0915(8) -0.0085(5) 0.0335(6) -0.0038(5)
O1 0.0601(13) 0.0445(12) 0.0615(14) -0.0011(11) 0.0334(11) 0.0112(10)
C19 0.0290(12) 0.0229(12) 0.0381(13) 0.0079(10) 0.0096(10) 0.0065(9)
N1 0.0433(13) 0.0340(12) 0.0639(16) 0.0048(12) 0.0264(12) -0.0053(11)
C9 0.0353(13) 0.0313(13) 0.0388(14) 0.0022(11) 0.0143(11) 0.0008(11)
C8 0.0321(12) 0.0329(14) 0.0444(14) 0.0029(12) 0.0153(11) -0.0001(11)
C17 0.0350(14) 0.0350(14) 0.0497(16) 0.0002(13) 0.0129(12) 0.0040(11)
C10 0.0333(13) 0.0294(13) 0.0469(15) 0.0043(12) 0.0162(11) 0.0029(11)
C16 0.0383(14) 0.0335(14) 0.0460(15) 0.0027(12) 0.0182(12) 0.0017(11)
C7 0.0392(14) 0.0321(14) 0.0517(16) 0.0058(12) 0.0184(12) -0.0004(12)
C18 0.0379(15) 0.0358(15) 0.0559(17) 0.0021(14) 0.0133(13) 0.0059(12)
C1 0.0429(15) 0.0355(15) 0.0500(16) 0.0023(13) 0.0170(13) -0.0012(12)
C6 0.0401(14) 0.0314(14) 0.0449(15) -0.0002(12) 0.0153(12) 0.0010(11)
C15 0.0475(16) 0.0479(18) 0.0472(16) 0.0001(14) 0.0129(13) -0.0069(14)
C11 0.0506(17) 0.0445(17) 0.0490(17) -0.0049(14) 0.0227(14) -0.0060(14)
C5 0.0441(16) 0.0411(17) 0.066(2) -0.0029(15) 0.0247(14) -0.0001(13)
C2 0.062(2) 0.0338(16) 0.066(2) -0.0001(15) 0.0219(16) -0.0060(15)
C4 0.060(2) 0.0456(19) 0.088(3) -0.0089(18) 0.0351(19) 0.0048(16)
C14 0.0484(19) 0.069(2) 0.078(3) -0.003(2) 0.0092(17) -0.0241(18)
C20 0.064(2) 0.064(2) 0.072(2) 0.024(2) 0.0201(18) 0.0000(19)
C3 0.072(2) 0.0335(16) 0.084(3) -0.0080(17) 0.029(2) 0.0031(16)
C12 0.065(2) 0.068(2) 0.071(2) -0.0030(19) 0.0435(18) -0.0105(19)
C21 0.078(3) 0.041(2) 0.117(4) 0.016(2) 0.028(3) -0.0121(19)
C13 0.051(2) 0.080(3) 0.093(3) 0.002(2) 0.036(2) -0.022(2)

loop_
_atom_type_symbol
_atom_type_description
_atom_type_scat_dispersion_real
_atom_type_scat_dispersion_imag
_atom_type_scat_source
C C 0.0033 0.0016 'International Tables Vol C Tables 4.2.6.8 and 6.1.1.4'
H H 0.0000 0.0000 'International Tables Vol C Tables 4.2.6.8 and 6.1.1.4'
N N 0.0061 0.0033 'International Tables Vol C Tables 4.2.6.8 and 6.1.1.4'
O O 0.0106 0.0060 'International Tables Vol C Tables 4.2.6.8 and 6.1.1.4'
S S 0.1246 0.1234 'International Tables Vol C Tables 4.2.6.8 and 6.1.1.4'

loop_
_geom_angle_atom_site_label_1
_geom_angle_atom_site_label_2
_geom_angle_atom_site_label_3
_geom_angle
C7 S1 C16 89.77(13)
C21 S2 C18 92.5(2)
C20 C19 C18 106.1(3)
C20 C19 H19A 127.0
C18 C19 H19A 127.0
C7 N1 C1 107.4(2)
C7 N1 H1A 126.3
C1 N1 H1A 126.3
C16 C9 C8 110.7(2)
C16 C9 C10 126.7(3)
C8 C9 C10 122.5(2)
C7 C8 C6 106.1(2)
C7 C8 C9 111.8(2)
C6 C8 C9 142.1(2)
O1 C17 C16 119.1(3)
O1 C17 C18 120.1(3)
C16 C17 C18 120.7(3)
C11 C10 C15 118.6(3)
C11 C10 C9 120.0(3)
C15 C10 C9 121.5(3)
C9 C16 C17 133.5(3)
C9 C16 S1 113.5(2)
C17 C16 S1 112.9(2)
N1 C7 C8 110.9(3)
N1 C7 S1 134.9(2)
C8 C7 S1 114.1(2)
C17 C18 C19 128.7(3)
C17 C18 S2 118.7(2)
C19 C18 S2 111.8(2)
C2 C1 N1 127.8(3)
C2 C1 C6 122.8(3)
N1 C1 C6 109.4(2)
C5 C6 C1 118.1(3)
C5 C6 C8 135.7(3)
C1 C6 C8 106.2(2)
C14 C15 C10 120.7(3)
C14 C15 H15A 119.6
C10 C15 H15A 119.6
C12 C11 C10 120.7(3)
C12 C11 H11A 119.6
C10 C11 H11A 119.6
C4 C5 C6 119.1(3)
C4 C5 H5A 120.4
C6 C5 H5A 120.4
C3 C2 C1 117.6(3)
C3 C2 H2A 121.2
C1 C2 H2A 121.2
C5 C4 C3 121.6(3)
C5 C4 H4A 119.2
C3 C4 H4A 119.2
C15 C14 C13 119.8(3)
C15 C14 H14A 120.1
C13 C14 H14A 120.1
C21 C20 C19 115.7(3)
C21 C20 H20A 122.1
C19 C20 H20A 122.1
C2 C3 C4 120.8(3)
C2 C3 H3A 119.6
C4 C3 H3A 119.6
C13 C12 C11 120.0(3)
C13 C12 H12A 120.0
C11 C12 H12A 120.0
C20 C21 S2 113.7(3)
C20 C21 H21A 123.1
S2 C21 H21A 123.1
C12 C13 C14 120.1(3)
C12 C13 H13A 119.9
C14 C13 H13A 119.9

loop_
_geom_bond_atom_site_label_1
_geom_bond_atom_site_label_2
_geom_bond_distance
S1 C7 1.705(3)
S1 C16 1.758(3)
S2 C21 1.650(5)
S2 C18 1.691(3)
O1 C17 1.234(3)
C19 C20 1.419(4)
C19 C18 1.472(4)
C19 H19A 0.9300
N1 C7 1.358(4)
N1 C1 1.389(4)
N1 H1A 0.8600
C9 C16 1.388(4)
C9 C8 1.433(4)
C9 C10 1.474(4)
C8 C7 1.402(4)
C8 C6 1.432(4)
C17 C16 1.459(4)
C17 C18 1.471(4)
C10 C11 1.385(4)
C10 C15 1.394(4)
C1 C2 1.385(4)
C1 C6 1.412(4)
C6 C5 1.398(4)
C15 C14 1.367(5)
C15 H15A 0.9300
C11 C12 1.383(4)
C11 H11A 0.9300
C5 C4 1.370(5)
C5 H5A 0.9300
C2 C3 1.371(5)
C2 H2A 0.9300
C4 C3 1.400(5)
C4 H4A 0.9300
C14 C13 1.394(6)
C14 H14A 0.9300
C20 C21 1.332(6)
C20 H20A 0.9300
C3 H3A 0.9300
C12 C13 1.363(5)
C12 H12A 0.9300
C21 H21A 0.9300
C13 H13A 0.9300

loop_
_geom_torsion_atom_site_label_1
_geom_torsion_atom_site_label_2
_geom_torsion_atom_site_label_3
_geom_torsion_atom_site_label_4
_geom_torsion
C16 C9 C8 C7 -0.1(3)
C10 C9 C8 C7 176.8(2)
C16 C9 C8 C6 -176.6(4)
C10 C9 C8 C6 0.3(5)
C16 C9 C10 C11 -129.9(3)
C8 C9 C10 C11 53.7(4)
C16 C9 C10 C15 50.8(4)
C8 C9 C10 C15 -125.7(3)
C8 C9 C16 C17 -179.7(3)
C10 C9 C16 C17 3.5(5)
C8 C9 C16 S1 2.4(3)
C10 C9 C16 S1 -174.4(2)
O1 C17 C16 C9 -152.9(3)
C18 C17 C16 C9 31.6(5)
O1 C17 C16 S1 25.1(4)
C18 C17 C16 S1 -150.4(2)
C7 S1 C16 C9 -3.1(2)
C7 S1 C16 C17 178.5(2)
C1 N1 C7 C8 0.6(3)
C1 N1 C7 S1 -175.4(3)
C6 C8 C7 N1 -1.4(3)
C9 C8 C7 N1 -179.2(2)
C6 C8 C7 S1 175.5(2)
C9 C8 C7 S1 -2.3(3)
C16 S1 C7 N1 178.9(3)
C16 S1 C7 C8 3.0(2)
O1 C17 C18 C19 -148.3(3)
C16 C17 C18 C19 27.2(4)
O1 C17 C18 S2 21.1(4)
C16 C17 C18 S2 -163.5(2)
C20 C19 C18 C17 171.9(3)
C20 C19 C18 S2 1.9(3)
C21 S2 C18 C17 -173.4(3)
C21 S2 C18 C19 -2.4(2)
C7 N1 C1 C2 -179.9(3)
C7 N1 C1 C6 0.5(3)
C2 C1 C6 C5 0.5(5)
N1 C1 C6 C5 -179.8(3)
C2 C1 C6 C8 179.0(3)
N1 C1 C6 C8 -1.3(3)
C7 C8 C6 C5 179.7(3)
C9 C8 C6 C5 -3.7(6)
C7 C8 C6 C1 1.6(3)
C9 C8 C6 C1 178.2(4)
C11 C10 C15 C14 0.2(5)
C9 C10 C15 C14 179.6(3)
C15 C10 C11 C12 -0.7(5)
C9 C10 C11 C12 180.0(3)
C1 C6 C5 C4 -0.4(5)
C8 C6 C5 C4 -178.3(3)
N1 C1 C2 C3 -179.9(3)
C6 C1 C2 C3 -0.3(5)
C6 C5 C4 C3 0.1(5)
C10 C15 C14 C13 0.7(6)
C18 C19 C20 C21 -0.3(4)
C1 C2 C3 C4 0.0(5)
C5 C4 C3 C2 0.1(6)
C10 C11 C12 C13 0.2(6)
C19 C20 C21 S2 -1.5(5)
C18 S2 C21 C20 2.2(4)
C11 C12 C13 C14 0.8(6)
C15 C14 C13 C12 -1.3(7)
